data_7701079
loop_
_publ_author_name
'Maity, Souvik'
'Mondal, Arpan'
'Konar, Sanjit'
'Ghosh, Ashutosh'

_publ_section_title
;
 The role of 3d-4f exchange interaction in SMM behaviour and magnetic
 refrigeration of carbonato bridged CuLn (Ln = Dy, Tb and Gd) complexes of
 an unsymmetrical N<sub>2</sub>O<sub>4</sub> donor ligand.
;
_journal_issue 40
_journal_name_full 'Dalton transactions (Cambridge, England : 2003)'
_journal_page_first 15170
_journal_page_last 15183
_journal_paper_doi 10.1039/c9dt02627d
_journal_volume 48
_journal_year 2019
_chemical_formula_moiety 'C44 H52 Cu2 N6 O22 Tb2'
_chemical_formula_sum 'C44 H52 Cu2 N6 O22 Tb2'
_chemical_formula_weight 1461.88
_space_group_crystal_system monoclinic
_space_group_IT_number 14
_space_group_name_Hall '-P 2yn'
_space_group_name_H-M_alt 'P 1 21/n 1'
_symmetry_space_group_name_Hall '-P 2yn'
_symmetry_space_group_name_H-M 'P 1 21/n 1'
_atom_sites_solution_hydrogens mixed
_audit_creation_date 2019-07-22
_audit_creation_method
;
Olex2 1.3-dev
(compiled 2019.03.18 svn.r3573 for OlexSys, GUI svn.r5830)
;
_audit_update_record
;
2019-08-10 deposited with the CCDC.    2019-09-05 downloaded from the CCDC.
;
_cell_angle_alpha 90
_cell_angle_beta 92.458(2)
_cell_angle_gamma 90
_cell_formula_units_Z 2
_cell_length_a 14.1685(14)
_cell_length_b 12.4034(13)
_cell_length_c 14.3048(15)
_cell_measurement_reflns_used 23158
_cell_measurement_temperature 296(2)
_cell_measurement_theta_max 28.481
_cell_measurement_theta_min 2.174
_cell_volume 2511.6(4)
_computing_cell_refinement 'Bruker SAINT'
_computing_data_collection 'Bruker APEX2'
_computing_data_reduction 'Bruker SAINT'
_computing_molecular_graphics 'Olex2 1.3-dev (Dolomanov et al., 2009)'
_computing_publication_material 'Olex2 1.3-dev (Dolomanov et al., 2009)'
_computing_structure_refinement 'ShelXL 2018/3 (Sheldrick, 2015)'
_computing_structure_solution 'SHELXT 2014/5 (Sheldrick, 2014)'
_diffrn_ambient_temperature 296
_diffrn_measured_fraction_theta_full 0.999
_diffrn_measured_fraction_theta_max 0.990
_diffrn_measurement_device_type 'Bruker APEX-II CCD'
_diffrn_measurement_method '\f and \w scans'
_diffrn_radiation_type MoK\a
_diffrn_radiation_wavelength 0.71073
_diffrn_reflns_av_R_equivalents 0.0365
_diffrn_reflns_av_unetI/netI 0.0337
_diffrn_reflns_Laue_measured_fraction_full 0.999
_diffrn_reflns_Laue_measured_fraction_max 0.990
_diffrn_reflns_limit_h_max 18
_diffrn_reflns_limit_h_min -18
_diffrn_reflns_limit_k_max 16
_diffrn_reflns_limit_k_min -16
_diffrn_reflns_limit_l_max 19
_diffrn_reflns_limit_l_min -19
_diffrn_reflns_number 23158
_diffrn_reflns_point_group_measured_fraction_full 0.999
_diffrn_reflns_point_group_measured_fraction_max 0.990
_diffrn_reflns_theta_full 25.242
_diffrn_reflns_theta_max 28.481
_diffrn_reflns_theta_min 2.174
_exptl_absorpt_coefficient_mu 3.705
_exptl_absorpt_correction_T_max 0.382
_exptl_absorpt_correction_T_min 0.342
_exptl_absorpt_correction_type empirical
_exptl_absorpt_process_details SADABS
_exptl_crystal_colour GREEN
_exptl_crystal_density_diffrn 1.933
_exptl_crystal_description BLOCK
_exptl_crystal_F_000 1444
_exptl_crystal_size_max 0.30
_exptl_crystal_size_mid 0.28
_exptl_crystal_size_min 0.26
_refine_diff_density_max 1.795
_refine_diff_density_min -1.052
_refine_diff_density_rms 0.160
_refine_ls_extinction_method none
_refine_ls_goodness_of_fit_ref 1.086
_refine_ls_hydrogen_treatment mixed
_refine_ls_matrix_type full
_refine_ls_number_parameters 378
_refine_ls_number_reflns 6295
_refine_ls_number_restraints 46
_refine_ls_restrained_S_all 1.084
_refine_ls_R_factor_all 0.0794
_refine_ls_R_factor_gt 0.0524
_refine_ls_shift/su_max 0.000
_refine_ls_shift/su_mean 0.000
_refine_ls_structure_factor_coef Fsqd
_refine_ls_weighting_details 'w=1/[\s^2^(Fo^2^)+(0.0805P)^2^+6.7693P] where P=(Fo^2^+2Fc^2^)/3'
_refine_ls_weighting_scheme calc
_refine_ls_wR_factor_gt 0.1380
_refine_ls_wR_factor_ref 0.1647
_reflns_Friedel_coverage 0.000
_reflns_number_gt 4534
_reflns_number_total 6295
_reflns_threshold_expression 'I > 2\s(I)'
_cod_data_source_file c9dt02627d2.cif
_cod_data_source_block 3
_cod_depositor_comments
;
The following automatic conversions were performed:

'_exptl_absorpt_correction_type' value 'EMPIRICAL' changed to
'empirical' according to
/home/data/users/saulius/crontab/automatic-downloads/rss-feeds/RSC/lib/dictionaries/cif_core.dic
dictionary named 'cif_core.dic' version 2.4.2 from 2011-04-26.

Automatic conversion script
Id: cif_fix_values 4973 2017-02-22 13:04:09Z antanas 

 Adding full bibliography for 7701077--7701080.cif.
;
_cod_database_code 7701079
_shelx_shelxl_version_number 2018/3
_shelx_space_group_comment
;
The symmetry employed for this shelxl refinement is uniquely defined
by the following loop, which should always be used as a source of
symmetry information in preference to the above space-group names.
They are only intended as comments.
;
_olex2_refinement_description
;
1. Fixed Uiso
 At 1.2 times of:
  All C(H) groups, All C(H,H) groups
 At 1.5 times of:
  All C(H,H,H) groups, All Tb(H) groups
2. Restrained distances
 C19B-C20
 1.59 with sigma of 0.02
 O8-H8
 0.85 with sigma of 0.01
 Cu1-H8
 2.945074 with sigma of 0.02
 C22-H8
 1.850517 with sigma of 0.02
3. Rigid bond restraints
 C20
 with sigma for 1-2 distances of 0.01 and sigma for 1-3 distances of 0.01
4. Uiso/Uaniso restraints and constraints
C20: within 2A with sigma of 0.04 and sigma for terminal atoms of 0.08 within 2A
C18A \\sim C18B: within 2A with sigma of 0.01 and sigma for terminal atoms of
0.02 within 2A
C19B \\sim C18: within 2A with sigma of 0.01 and sigma for terminal atoms of
0.02 within 2A
Uanis(C20) \\sim Ueq: with sigma of 0.06 and sigma for terminal atoms of 0.02
5. Rigid body (RIGU) restrains
 O3, C18B, C23
 with sigma for 1-2 distances of 0.01 and sigma for 1-3 distances of 0.01
 O4, C19B, C20
 with sigma for 1-2 distances of 0.01 and sigma for 1-3 distances of 0.01
 O3, C18A
 with sigma for 1-2 distances of 0.01 and sigma for 1-3 distances of 0.01
 O4, C18
 with sigma for 1-2 distances of 0.01 and sigma for 1-3 distances of 0.01
6. Others
 Sof(C18B)=Sof(H18A)=Sof(H18B)=Sof(C23)=Sof(H23A)=Sof(H23B)=Sof(H23C)=Sof(C18)=
 Sof(H18F)=Sof(H18G)=Sof(H18H)=1-FVAR(1)
 Sof(C19B)=Sof(H19A)=Sof(H19B)=Sof(C20)=Sof(H20A)=Sof(H20B)=Sof(H20C)=
 Sof(C18A)=Sof(H18C)=Sof(H18D)=Sof(H18E)=FVAR(1)
7.a Riding coordinates:
 C22(H22A,H22B,H22C)
7.b Secondary CH2 refined with riding coordinates:
 C8(H8A,H8B), C9(H9A,H9B), C10(H10A,H10B), C18B(H18A,H18B), C19B(H19A,H19B)
7.c Aromatic/amide H refined with riding coordinates:
 C3(H3), C4(H4), C5(H5), C7(H7), C11(H11), C13(H13), C14(H14), C15(H15)
7.d Idealised Me refined as rotating group:
 C20(H20A,H20B,H20C), C23(H23A,H23B,H23C), C18A(H18C,H18D,H18E), C18(H18F,H18G,
 H18H)
;
_olex2_submission_special_instructions 'No special instructions were received'

loop_
_space_group_symop_operation_xyz
'x, y, z'
'-x+1/2, y+1/2, -z+1/2'
'-x, -y, -z'
'x-1/2, -y-1/2, z-1/2'

loop_
_atom_site_label
_atom_site_type_symbol
_atom_site_fract_x
_atom_site_fract_y
_atom_site_fract_z
_atom_site_U_iso_or_equiv
_atom_site_adp_type
_atom_site_occupancy
_atom_site_site_symmetry_order
_atom_site_calc_flag
_atom_site_refinement_flags_posn
_atom_site_refinement_flags_adp
_atom_site_refinement_flags_occupancy
_atom_site_disorder_assembly
_atom_site_disorder_group
C1 C 0.7237(5) 0.3264(6) 0.5505(5) 0.0527(15) Uani 1 1 d . . . . .
C2 C 0.6951(6) 0.2843(7) 0.4634(5) 0.0639(19) Uani 1 1 d . . . . .
C3 C 0.7584(7) 0.2541(8) 0.3978(6) 0.083(3) Uani 1 1 d . . . . .
H3 H 0.737339 0.224878 0.340846 0.100 Uiso 1 1 calc R U . . .
C4 C 0.8544(7) 0.2681(11) 0.4183(7) 0.100(3) Uani 1 1 d . . . . .
H4 H 0.898125 0.247316 0.375105 0.119 Uiso 1 1 calc R U . . .
C5 C 0.8839(7) 0.3116(11) 0.5003(7) 0.093(3) Uani 1 1 d . . . . .
H5 H 0.948235 0.321961 0.512571 0.111 Uiso 1 1 calc R U . . .
C6 C 0.8198(6) 0.3422(7) 0.5687(6) 0.068(2) Uani 1 1 d . . . . .
C7 C 0.8602(6) 0.3907(8) 0.6526(6) 0.074(2) Uani 1 1 d . . . . .
H7 H 0.925738 0.395985 0.656494 0.089 Uiso 1 1 calc R U . . .
C8 C 0.8766(7) 0.4796(10) 0.7961(7) 0.095(3) Uani 1 1 d . . . . .
H8A H 0.939898 0.450041 0.794310 0.115 Uiso 1 1 calc R U . . .
H8B H 0.880500 0.555998 0.782364 0.115 Uiso 1 1 calc R U . . .
C9 C 0.8435(8) 0.4665(11) 0.8883(7) 0.097(3) Uani 1 1 d . . . . .
H9A H 0.894630 0.485805 0.932387 0.116 Uiso 1 1 calc R U . . .
H9B H 0.830437 0.390484 0.897396 0.116 Uiso 1 1 calc R U . . .
C10 C 0.7613(9) 0.5259(11) 0.9129(8) 0.111(4) Uani 1 1 d . . . . .
H10A H 0.775390 0.602118 0.907286 0.133 Uiso 1 1 calc R U . . .
H10B H 0.750292 0.511857 0.978196 0.133 Uiso 1 1 calc R U . . .
C11 C 0.5950(7) 0.5383(8) 0.8922(6) 0.079(2) Uani 1 1 d . . . . .
H11 H 0.602150 0.570964 0.950613 0.095 Uiso 1 1 calc R U . . .
C12 C 0.4988(6) 0.5334(8) 0.8531(5) 0.071(2) Uani 1 1 d . . . . .
C13 C 0.4313(8) 0.5915(9) 0.9016(6) 0.089(3) Uani 1 1 d . . . . .
H13 H 0.449045 0.626723 0.956987 0.107 Uiso 1 1 calc R U . . .
C14 C 0.3406(8) 0.5964(10) 0.8683(8) 0.099(3) Uani 1 1 d . . . . .
H14 H 0.295901 0.632294 0.902480 0.119 Uiso 1 1 calc R U . . .
C15 C 0.3134(6) 0.5488(8) 0.7841(7) 0.081(3) Uani 1 1 d . . . . .
H15 H 0.251227 0.554169 0.761060 0.097 Uiso 1 1 calc R U . . .
C16 C 0.3786(5) 0.4935(7) 0.7348(5) 0.0631(18) Uani 1 1 d . . . . .
C17 C 0.4730(6) 0.4821(6) 0.7692(5) 0.0601(18) Uani 1 1 d . . . . .
C18B C 0.567(3) 0.190(3) 0.388(2) 0.077(7) Uani 0.45(2) 1 d . U P A 2
H18A H 0.617616 0.137266 0.383784 0.093 Uiso 0.45(2) 1 calc R U P A 2
H18B H 0.512169 0.154602 0.411574 0.093 Uiso 0.45(2) 1 calc R U P A 2
C19B C 0.267(2) 0.463(2) 0.606(3) 0.076(6) Uani 0.55(2) 1 d D U P A 1
H19A H 0.267815 0.448509 0.539309 0.092 Uiso 0.55(2) 1 calc R U P A 1
H19B H 0.246826 0.536885 0.614408 0.092 Uiso 0.55(2) 1 calc R U P A 1
C20 C 0.1984(17) 0.3855(17) 0.6522(19) 0.111(8) Uani 0.55(2) 1 d D U P A 1
H20A H 0.141075 0.380429 0.614116 0.167 Uiso 0.55(2) 1 calc R U P A 1
H20B H 0.184361 0.412243 0.712983 0.167 Uiso 0.55(2) 1 calc R U P A 1
H20C H 0.226810 0.315439 0.658215 0.167 Uiso 0.55(2) 1 calc R U P A 1
C21 C 0.6212(5) 0.6054(7) 0.5912(5) 0.0614(18) Uani 1 1 d . . . . .
C22 C 0.6270(8) 0.2346(11) 0.8687(8) 0.106(4) Uani 1 1 d D . . . .
H22A H 0.611413 0.159805 0.860461 0.159 Uiso 1 1 d R U . . .
H22B H 0.570283 0.276985 0.863801 0.159 Uiso 1 1 d R U . . .
H22C H 0.657443 0.245145 0.929201 0.159 Uiso 1 1 d R U . . .
Cu1 Cu 0.67442(7) 0.43292(8) 0.73048(6) 0.0606(2) Uani 1 1 d D . . . .
Tb1 Tb 0.49620(2) 0.36163(3) 0.57091(2) 0.05148(14) Uani 1 1 d . . . . .
H8 H 0.734(3) 0.222(4) 0.801(5) 0.077 Uiso 1 1 d D U . . .
N1 N 0.8167(5) 0.4274(6) 0.7226(5) 0.0662(16) Uani 1 1 d . . . . .
N2 N 0.6718(5) 0.5038(6) 0.8576(4) 0.0734(19) Uani 1 1 d . . . . .
N3 N 0.4352(5) 0.1502(6) 0.6363(7) 0.084(2) Uani 1 1 d . . . . .
O1 O 0.6575(3) 0.3503(4) 0.6093(3) 0.0551(11) Uani 1 1 d . . . . .
O2 O 0.5313(3) 0.4215(4) 0.7233(3) 0.0586(12) Uani 1 1 d . . . . .
O3 O 0.5974(4) 0.2798(5) 0.4490(4) 0.0695(14) Uani 1 1 d . . . . .
O4 O 0.3601(4) 0.4485(5) 0.6477(4) 0.0672(14) Uani 1 1 d . . . . .
O5 O 0.6734(4) 0.5858(5) 0.6629(4) 0.0670(13) Uani 1 1 d . . . . .
O6 O 0.5571(4) 0.5379(4) 0.5574(3) 0.0618(13) Uani 1 1 d . . . . .
O7 O 0.6272(4) 0.6917(5) 0.5426(4) 0.0670(14) Uani 1 1 d . . . . .
O8 O 0.6869(4) 0.2661(5) 0.8006(4) 0.0761(16) Uani 1 1 d D . . . .
O9 O 0.5025(5) 0.1629(6) 0.5847(6) 0.099(2) Uani 1 1 d . . . . .
O10 O 0.3981(5) 0.2322(6) 0.6637(5) 0.095(2) Uani 1 1 d . . . . .
O11 O 0.4077(6) 0.0617(6) 0.6577(9) 0.142(4) Uani 1 1 d . . . . .
C23 C 0.546(2) 0.238(2) 0.2979(18) 0.106(10) Uani 0.45(2) 1 d . . P A 2
H23A H 0.539696 0.181878 0.251367 0.160 Uiso 0.45(2) 1 calc R U P A 2
H23B H 0.595222 0.286145 0.282317 0.160 Uiso 0.45(2) 1 calc R U P A 2
H23C H 0.487074 0.276502 0.299795 0.160 Uiso 0.45(2) 1 calc R U P A 2
C18A C 0.556(2) 0.2307(19) 0.3629(16) 0.077(6) Uani 0.55(2) 1 d . U P A 1
H18C H 0.572390 0.273016 0.309832 0.115 Uiso 0.55(2) 1 calc R U P A 1
H18D H 0.488468 0.228217 0.366305 0.115 Uiso 0.55(2) 1 calc R U P A 1
H18E H 0.580003 0.158836 0.356543 0.115 Uiso 0.55(2) 1 calc R U P A 1
C18 C 0.259(3) 0.418(3) 0.616(3) 0.087(8) Uani 0.45(2) 1 d . U P A 2
H18F H 0.239717 0.355604 0.650355 0.130 Uiso 0.45(2) 1 calc R U P A 2
H18G H 0.256120 0.402681 0.550651 0.130 Uiso 0.45(2) 1 calc R U P A 2
H18H H 0.217324 0.477090 0.628838 0.130 Uiso 0.45(2) 1 calc R U P A 2

loop_
_atom_site_aniso_label
_atom_site_aniso_U_11
_atom_site_aniso_U_22
_atom_site_aniso_U_33
_atom_site_aniso_U_23
_atom_site_aniso_U_13
_atom_site_aniso_U_12
C1 0.051(4) 0.054(4) 0.054(4) 0.007(3) 0.010(3) 0.007(3)
C2 0.072(5) 0.068(5) 0.053(4) -0.002(3) 0.011(3) 0.006(4)
C3 0.082(6) 0.105(7) 0.065(5) -0.020(5) 0.015(4) 0.012(5)
C4 0.073(6) 0.146(10) 0.082(6) -0.014(7) 0.019(5) 0.028(6)
C5 0.055(5) 0.143(10) 0.082(6) 0.009(6) 0.014(4) 0.021(6)
C6 0.060(4) 0.083(6) 0.062(4) 0.007(4) 0.005(4) 0.013(4)
C7 0.047(4) 0.103(7) 0.072(5) 0.011(5) -0.004(4) 0.007(4)
C8 0.071(6) 0.125(9) 0.087(6) -0.019(6) -0.036(5) -0.004(6)
C9 0.091(7) 0.121(9) 0.076(6) 0.001(6) -0.019(5) -0.018(7)
C10 0.123(9) 0.121(9) 0.085(7) -0.040(7) -0.044(7) 0.036(8)
C11 0.106(7) 0.078(6) 0.052(4) -0.014(4) -0.006(4) 0.017(5)
C12 0.082(6) 0.085(6) 0.047(4) 0.001(4) 0.014(4) 0.022(5)
C13 0.102(8) 0.103(7) 0.062(5) -0.012(5) 0.017(5) 0.026(6)
C14 0.102(8) 0.115(8) 0.084(7) -0.009(6) 0.038(6) 0.039(7)
C15 0.064(5) 0.101(7) 0.080(6) 0.005(5) 0.028(4) 0.020(5)
C16 0.059(4) 0.072(5) 0.059(4) 0.010(4) 0.016(3) 0.010(4)
C17 0.068(4) 0.065(4) 0.049(3) 0.009(3) 0.016(3) 0.005(4)
C18B 0.080(13) 0.082(18) 0.069(14) -0.002(11) -0.010(11) -0.008(13)
C19B 0.050(9) 0.087(18) 0.092(11) 0.007(14) 0.009(7) -0.011(11)
C20 0.102(13) 0.099(13) 0.135(15) 0.012(11) 0.015(12) -0.017(10)
C21 0.048(4) 0.076(5) 0.061(4) -0.004(4) 0.001(3) 0.002(3)
C22 0.089(7) 0.133(10) 0.098(7) 0.014(7) 0.029(6) 0.021(7)
Cu1 0.0573(5) 0.0771(6) 0.0470(4) -0.0045(4) -0.0024(4) 0.0046(4)
Tb1 0.0484(2) 0.0590(2) 0.04714(19) 0.00312(14) 0.00290(13) -0.00218(14)
N1 0.057(4) 0.071(4) 0.069(4) 0.000(3) -0.015(3) 0.002(3)
N2 0.088(5) 0.079(5) 0.052(3) -0.013(3) -0.012(3) 0.020(4)
N3 0.049(4) 0.069(5) 0.135(7) 0.024(5) 0.011(4) 0.006(3)
O1 0.049(3) 0.071(3) 0.046(2) -0.005(2) 0.0063(19) 0.004(2)
O2 0.052(3) 0.076(3) 0.049(2) -0.002(2) 0.007(2) 0.006(2)
O3 0.061(3) 0.090(4) 0.058(3) -0.021(3) 0.005(2) -0.013(3)
O4 0.050(3) 0.081(4) 0.072(3) 0.006(3) 0.012(2) 0.003(3)
O5 0.058(3) 0.083(4) 0.058(3) 0.003(3) -0.011(2) -0.004(3)
O6 0.062(3) 0.065(3) 0.057(3) 0.007(2) -0.012(2) -0.012(2)
O7 0.062(3) 0.064(3) 0.074(3) 0.005(3) -0.013(3) -0.010(3)
O8 0.069(4) 0.092(4) 0.068(3) 0.007(3) 0.012(3) 0.011(3)
O9 0.071(4) 0.079(4) 0.149(7) 0.030(4) 0.032(5) 0.008(3)
O10 0.103(5) 0.076(4) 0.109(5) 0.015(4) 0.036(4) 0.005(4)
O11 0.081(5) 0.077(5) 0.272(13) 0.062(6) 0.041(6) -0.001(4)
C23 0.13(2) 0.12(2) 0.070(13) 0.004(14) -0.007(14) -0.028(17)
C18A 0.092(11) 0.073(15) 0.063(13) -0.018(10) -0.017(10) 0.008(12)
C18 0.048(9) 0.11(2) 0.106(16) -0.004(19) 0.016(10) -0.018(15)

loop_
_atom_type_symbol
_atom_type_description
_atom_type_scat_dispersion_real
_atom_type_scat_dispersion_imag
_atom_type_scat_source
C C 0.0033 0.0016 'International Tables Vol C Tables 4.2.6.8 and 6.1.1.4'
H H 0.0000 0.0000 'International Tables Vol C Tables 4.2.6.8 and 6.1.1.4'
Cu Cu 0.3201 1.2651 'International Tables Vol C Tables 4.2.6.8 and 6.1.1.4'
N N 0.0061 0.0033 'International Tables Vol C Tables 4.2.6.8 and 6.1.1.4'
O O 0.0106 0.0060 'International Tables Vol C Tables 4.2.6.8 and 6.1.1.4'
Tb Tb -0.1723 4.1537 'International Tables Vol C Tables 4.2.6.8 and 6.1.1.4'

loop_
_geom_angle_atom_site_label_1
_geom_angle_atom_site_label_2
_geom_angle_atom_site_label_3
_geom_angle
_geom_angle_site_symmetry_1
_geom_angle_site_symmetry_3
C6 C1 C2 117.7(7) . .
O1 C1 C2 117.8(7) . .
O1 C1 C6 124.4(7) . .
C3 C2 C1 122.5(8) . .
C3 C2 O3 124.2(7) . .
O3 C2 C1 113.3(6) . .
C2 C3 H3 120.5 . .
C2 C3 C4 118.9(9) . .
C4 C3 H3 120.5 . .
C3 C4 H4 120.0 . .
C5 C4 C3 120.0(9) . .
C5 C4 H4 120.0 . .
C4 C5 H5 119.1 . .
C4 C5 C6 121.8(9) . .
C6 C5 H5 119.1 . .
C1 C6 C5 119.0(8) . .
C1 C6 C7 124.6(8) . .
C5 C6 C7 116.4(8) . .
C6 C7 H7 116.1 . .
N1 C7 C6 127.8(8) . .
N1 C7 H7 116.1 . .
H8A C8 H8B 107.6 . .
C9 C8 H8A 108.8 . .
C9 C8 H8B 108.8 . .
C9 C8 N1 114.0(9) . .
N1 C8 H8A 108.8 . .
N1 C8 H8B 108.8 . .
C8 C9 H9A 107.8 . .
C8 C9 H9B 107.8 . .
C8 C9 C10 118.0(11) . .
H9A C9 H9B 107.1 . .
C10 C9 H9A 107.8 . .
C10 C9 H9B 107.8 . .
C9 C10 H10A 108.0 . .
C9 C10 H10B 108.0 . .
C9 C10 N2 117.2(8) . .
H10A C10 H10B 107.2 . .
N2 C10 H10A 108.0 . .
N2 C10 H10B 108.0 . .
C12 C11 H11 115.4 . .
N2 C11 H11 115.4 . .
N2 C11 C12 129.2(7) . .
C13 C12 C11 115.9(8) . .
C17 C12 C11 123.9(7) . .
C17 C12 C13 120.1(9) . .
C12 C13 H13 119.8 . .
C14 C13 C12 120.4(9) . .
C14 C13 H13 119.8 . .
C13 C14 H14 119.6 . .
C13 C14 C15 120.9(9) . .
C15 C14 H14 119.6 . .
C14 C15 H15 120.2 . .
C16 C15 C14 119.6(9) . .
C16 C15 H15 120.2 . .
C15 C16 C17 121.3(8) . .
C15 C16 O4 124.2(8) . .
O4 C16 C17 114.4(6) . .
C12 C17 C16 117.6(7) . .
O2 C17 C12 123.0(7) . .
O2 C17 C16 119.3(7) . .
H18A C18B H18B 108.8 . .
O3 C18B H18A 110.7 . .
O3 C18B H18B 110.7 . .
C23 C18B H18A 110.7 . .
C23 C18B H18B 110.7 . .
C23 C18B O3 105(2) . .
H19A C19B H19B 108.3 . .
C20 C19B H19A 109.8 . .
C20 C19B H19B 109.8 . .
O4 C19B H19A 109.8 . .
O4 C19B H19B 109.8 . .
O4 C19B C20 109(2) . .
C19B C20 H20A 109.5 . .
C19B C20 H20B 109.5 . .
C19B C20 H20C 109.5 . .
H20A C20 H20B 109.5 . .
H20A C20 H20C 109.5 . .
H20B C20 H20C 109.5 . .
O5 C21 Tb1 177.2(6) . 3_666
O5 C21 O6 123.2(8) . .
O5 C21 O7 123.5(7) . .
O6 C21 Tb1 54.3(4) . 3_666
O7 C21 Tb1 59.0(4) . 3_666
O7 C21 O6 113.2(7) . .
H22A C22 H22B 109.5 . .
H22A C22 H22C 109.5 . .
H22B C22 H22C 109.5 . .
O8 C22 H22A 109.5 . .
O8 C22 H22B 109.5 . .
O8 C22 H22C 109.5 . .
N1 Cu1 O2 171.5(2) . .
N1 Cu1 O5 89.6(2) . .
N1 Cu1 O8 86.3(2) . .
N2 Cu1 N1 97.0(3) . .
N2 Cu1 O2 91.1(3) . .
N2 Cu1 O5 91.2(3) . .
N2 Cu1 O8 90.2(3) . .
O1 Cu1 N1 91.0(2) . .
O1 Cu1 N2 170.7(3) . .
O1 Cu1 O2 80.8(2) . .
O1 Cu1 O5 93.7(2) . .
O1 Cu1 O8 85.5(2) . .
O2 Cu1 O5 93.0(2) . .
O2 Cu1 O8 91.0(2) . .
O5 Cu1 O8 175.8(2) . .
O1 Tb1 O2 68.42(16) . .
O1 Tb1 O3 63.73(16) . .
O1 Tb1 O4 133.49(17) . .
O1 Tb1 O6 73.58(18) . .
O1 Tb1 O7 144.28(19) . 3_666
O1 Tb1 O9 83.6(2) . .
O1 Tb1 O10 113.1(2) . .
O2 Tb1 O3 132.04(17) . .
O2 Tb1 O4 65.85(18) . .
O2 Tb1 O6 73.64(18) . .
O2 Tb1 O7 146.06(19) . 3_666
O2 Tb1 O9 103.7(2) . .
O2 Tb1 O10 79.2(2) . .
O3 Tb1 O10 116.7(2) . .
O4 Tb1 O3 161.69(19) . .
O4 Tb1 O10 66.0(2) . .
O6 Tb1 O1 120.12(18) 3_666 .
O6 Tb1 O2 128.09(19) 3_666 .
O6 Tb1 O3 81.0(2) 3_666 .
O6 Tb1 O3 95.5(2) . .
O6 Tb1 O4 85.90(19) . .
O6 Tb1 O4 83.39(19) 3_666 .
O6 Tb1 O6 62.9(2) 3_666 .
O6 Tb1 O7 116.93(18) . 3_666
O6 Tb1 O7 54.26(18) 3_666 3_666
O6 Tb1 O9 156.5(2) . .
O6 Tb1 O9 127.5(2) 3_666 .
O6 Tb1 O10 126.0(2) 3_666 .
O6 Tb1 O10 147.1(2) . .
O7 Tb1 O3 80.89(19) 3_666 .
O7 Tb1 O4 82.2(2) 3_666 .
O7 Tb1 O9 78.7(2) 3_666 .
O7 Tb1 O10 77.4(2) 3_666 .
O9 Tb1 O3 68.6(2) . .
O9 Tb1 O4 114.8(2) . .
O9 Tb1 O10 49.2(2) . .
C7 N1 C8 115.6(8) . .
C7 N1 Cu1 124.6(6) . .
C8 N1 Cu1 119.4(6) . .
C10 N2 Cu1 120.5(6) . .
C11 N2 C10 116.7(8) . .
C11 N2 Cu1 122.6(6) . .
O10 N3 O9 116.1(8) . .
O11 N3 O9 122.0(9) . .
O11 N3 O10 121.9(9) . .
C1 O1 Cu1 126.9(5) . .
C1 O1 Tb1 125.4(4) . .
Cu1 O1 Tb1 104.5(2) . .
C17 O2 Cu1 125.6(5) . .
C17 O2 Tb1 122.4(5) . .
Cu1 O2 Tb1 103.99(19) . .
C2 O3 C18B 112.3(16) . .
C2 O3 Tb1 118.3(4) . .
C2 O3 C18A 119.9(13) . .
C18B O3 Tb1 124.0(16) . .
C18A O3 Tb1 121.8(12) . .
C16 O4 C19B 117.4(16) . .
C16 O4 Tb1 116.8(4) . .
C16 O4 C18 120.1(19) . .
C19B O4 Tb1 125.6(15) . .
C18 O4 Tb1 119.7(18) . .
C21 O5 Cu1 122.3(5) . .
C21 O6 Tb1 98.4(5) . 3_666
C21 O6 Tb1 144.1(5) . .
Tb1 O6 Tb1 117.1(2) 3_666 .
C21 O7 Tb1 94.2(4) . 3_666
C22 O8 Cu1 121.7(6) . .
C22 O8 H8 107.9(18) . .
Cu1 O8 H8 128.7(18) . .
N3 O9 Tb1 98.5(6) . .
N3 O10 Tb1 96.1(5) . .
C18B C23 H23A 109.5 . .
C18B C23 H23B 109.5 . .
C18B C23 H23C 109.5 . .
H23A C23 H23B 109.5 . .
H23A C23 H23C 109.5 . .
H23B C23 H23C 109.5 . .
O3 C18A H18C 109.5 . .
O3 C18A H18D 109.5 . .
O3 C18A H18E 109.5 . .
H18C C18A H18D 109.5 . .
H18C C18A H18E 109.5 . .
H18D C18A H18E 109.5 . .
O4 C18 H18F 109.5 . .
O4 C18 H18G 109.5 . .
O4 C18 H18H 109.5 . .
H18F C18 H18G 109.5 . .
H18F C18 H18H 109.5 . .
H18G C18 H18H 109.5 . .

loop_
_geom_bond_atom_site_label_1
_geom_bond_atom_site_label_2
_geom_bond_distance
_geom_bond_site_symmetry_2
C1 C2 1.395(10) .
C1 C6 1.389(11) .
C1 O1 1.320(8) .
C2 C3 1.378(11) .
C2 O3 1.392(10) .
C3 H3 0.9300 .
C3 C4 1.388(14) .
C4 H4 0.9300 .
C4 C5 1.343(15) .
C5 H5 0.9300 .
C5 C6 1.415(12) .
C6 C7 1.439(13) .
C7 H7 0.9300 .
C7 N1 1.283(11) .
C8 H8A 0.9700 .
C8 H8B 0.9700 .
C8 C9 1.429(14) .
C8 N1 1.472(10) .
C9 H9A 0.9700 .
C9 H9B 0.9700 .
C9 C10 1.434(15) .
C10 H10A 0.9700 .
C10 H10B 0.9700 .
C10 N2 1.491(12) .
C11 H11 0.9300 .
C11 C12 1.453(13) .
C11 N2 1.287(11) .
C12 C13 1.404(12) .
C12 C17 1.393(11) .
C13 H13 0.9300 .
C13 C14 1.353(15) .
C14 H14 0.9300 .
C14 C15 1.380(15) .
C15 H15 0.9300 .
C15 C16 1.369(11) .
C16 C17 1.412(11) .
C16 O4 1.380(10) .
C17 O2 1.314(9) .
C18B H18A 0.9700 .
C18B H18B 0.9700 .
C18B O3 1.47(3) .
C18B C23 1.44(4) .
C19B H19A 0.9700 .
C19B H19B 0.9700 .
C19B C20 1.539(17) .
C19B O4 1.43(3) .
C20 H20A 0.9600 .
C20 H20B 0.9600 .
C20 H20C 0.9600 .
C21 Tb1 2.825(8) 3_666
C21 O5 1.262(9) .
C21 O6 1.313(9) .
C21 O7 1.281(10) .
C22 H22A 0.9599 .
C22 H22B 0.9599 .
C22 H22C 0.9599 .
C22 O8 1.376(11) .
Cu1 N1 2.025(7) .
Cu1 N2 2.022(6) .
Cu1 O1 2.019(5) .
Cu1 O2 2.031(5) .
Cu1 O5 2.128(6) .
Cu1 O8 2.303(6) .
Tb1 O1 2.332(5) .
Tb1 O2 2.335(5) .
Tb1 O3 2.518(5) .
Tb1 O4 2.503(5) .
Tb1 O6 2.361(5) .
Tb1 O6 2.318(5) 3_666
Tb1 O7 2.427(5) 3_666
Tb1 O9 2.474(7) .
Tb1 O10 2.535(7) .
N3 O9 1.240(10) .
N3 O10 1.218(10) .
N3 O11 1.208(10) .
O3 C18A 1.47(2) .
O4 C18 1.53(4) .
O8 H8 0.860(9) .
C23 H23A 0.9600 .
C23 H23B 0.9600 .
C23 H23C 0.9600 .
C18A H18C 0.9600 .
C18A H18D 0.9600 .
C18A H18E 0.9600 .
C18 H18F 0.9600 .
C18 H18G 0.9600 .
C18 H18H 0.9600 .

loop_
_geom_torsion_atom_site_label_1
_geom_torsion_atom_site_label_2
_geom_torsion_atom_site_label_3
_geom_torsion_atom_site_label_4
_geom_torsion
_geom_torsion_site_symmetry_1
_geom_torsion_site_symmetry_4
C1 C2 C3 C4 -1.3(15) . .
C1 C2 O3 C18B -149.4(14) . .
C1 C2 O3 Tb1 5.6(9) . .
C1 C2 O3 C18A -176.0(12) . .
C1 C6 C7 N1 -0.6(16) . .
C2 C1 C6 C5 -2.2(12) . .
C2 C1 C6 C7 176.2(8) . .
C2 C1 O1 Cu1 -169.7(5) . .
C2 C1 O1 Tb1 -13.3(9) . .
C2 C3 C4 C5 -0.8(18) . .
C3 C2 O3 C18B 32.8(17) . .
C3 C2 O3 Tb1 -172.2(7) . .
C3 C2 O3 C18A 6.3(16) . .
C3 C4 C5 C6 1.4(19) . .
C4 C5 C6 C1 0.2(17) . .
C4 C5 C6 C7 -178.3(11) . .
C5 C6 C7 N1 177.9(10) . .
C6 C1 C2 C3 2.8(12) . .
C6 C1 C2 O3 -175.0(7) . .
C6 C1 O1 Cu1 9.2(10) . .
C6 C1 O1 Tb1 165.5(6) . .
C6 C7 N1 C8 -175.9(9) . .
C6 C7 N1 Cu1 -3.1(14) . .
C8 C9 C10 N2 61.3(17) . .
C9 C8 N1 C7 -147.3(10) . .
C9 C8 N1 Cu1 39.5(13) . .
C9 C10 N2 C11 165.0(11) . .
C9 C10 N2 Cu1 -19.4(15) . .
C11 C12 C13 C14 176.8(10) . .
C11 C12 C17 C16 -173.4(8) . .
C11 C12 C17 O2 8.8(14) . .
C12 C11 N2 C10 176.9(10) . .
C12 C11 N2 Cu1 1.4(15) . .
C12 C13 C14 C15 -2.9(18) . .
C12 C17 O2 Cu1 -25.0(10) . .
C12 C17 O2 Tb1 -168.7(6) . .
C13 C12 C17 C16 1.8(13) . .
C13 C12 C17 O2 -176.0(8) . .
C13 C14 C15 C16 1.6(17) . .
C14 C15 C16 C17 1.4(14) . .
C14 C15 C16 O4 -176.1(9) . .
C15 C16 C17 C12 -3.1(12) . .
C15 C16 C17 O2 174.8(8) . .
C15 C16 O4 C19B 1.4(14) . .
C15 C16 O4 Tb1 176.6(7) . .
C15 C16 O4 C18 -24(2) . .
C16 C17 O2 Cu1 157.3(5) . .
C16 C17 O2 Tb1 13.5(9) . .
C17 C12 C13 C14 1.2(16) . .
C17 C16 O4 C19B -176.2(11) . .
C17 C16 O4 Tb1 -1.1(8) . .
C17 C16 O4 C18 158.1(18) . .
C20 C19B O4 C16 -77(2) . .
C20 C19B O4 Tb1 108(2) . .
Tb1 C21 O6 Tb1 170.9(9) 3_666 .
N1 C8 C9 C10 -72.7(14) . .
N2 C11 C12 C13 -171.4(10) . .
N2 C11 C12 C17 4.0(16) . .
O1 C1 C2 C3 -178.3(8) . .
O1 C1 C2 O3 3.9(10) . .
O1 C1 C6 C5 178.9(8) . .
O1 C1 C6 C7 -2.6(13) . .
O3 C2 C3 C4 176.2(10) . .
O4 C16 C17 C12 174.7(7) . .
O4 C16 C17 O2 -7.5(10) . .
O5 C21 O6 Tb1 -7.5(14) . .
O5 C21 O6 Tb1 -178.4(7) . 3_666
O5 C21 O7 Tb1 178.4(7) . 3_666
O6 C21 O5 Cu1 6.7(10) . .
O6 C21 O7 Tb1 0.2(7) . 3_666
O7 C21 O5 Cu1 -171.3(6) . .
O7 C21 O6 Tb1 170.7(6) . .
O7 C21 O6 Tb1 -0.2(7) . 3_666
O9 N3 O10 Tb1 4.1(10) . .
O10 N3 O9 Tb1 -4.2(10) . .
O11 N3 O9 Tb1 175.3(10) . .
O11 N3 O10 Tb1 -175.4(10) . .
C23 C18B O3 C2 -102(2) . .
C23 C18B O3 Tb1 104(2) . .
